data_1509623
loop_
_publ_author_name
'Uytterhoeven, J.B.'
'Gellens, L.R.'
'Mortier, W.J.'
'Schoonheydt, R.A.'

_publ_section_title
;
 The nature of charged silver clusters in dehydrated zeolites of type A
;
_journal_name_full 'Journal of Physical Chemistry'
_journal_page_first 2783
_journal_page_last 2788
_journal_paper_doi 10.1021/j150619a018
_journal_volume 85
_journal_year 1981
_chemical_formula_sum 'Ag11.06 Al12 O48 Si12'
_chemical_name_systematic 'Ag12 (Si12 Al12 O48)'
_space_group_IT_number 221
_symmetry_space_group_name_Hall '-P 4 2 3'
_symmetry_space_group_name_H-M 'P m -3 m'
_cell_angle_alpha 90
_cell_angle_beta 90
_cell_angle_gamma 90
_cell_formula_units_Z 1
_cell_length_a 12.238
_cell_length_b 12.238
_cell_length_c 12.238
_cell_volume 1832.869
_citation_journal_id_ASTM JPCHAX
_cod_data_source_file silver1-2_639.cif
_cod_data_source_block Ag11.06Al12O48Si12
_cod_database_code 1509623

loop_
_symmetry_equiv_pos_as_xyz
x,y,z
-y,x,z
-x,-y,z
y,-x,z
x,-y,-z
y,x,-z
-x,y,-z
-y,-x,-z
z,x,y
-x,z,y
-z,-x,y
x,-z,y
z,-x,-y
x,z,-y
-z,x,-y
-x,-z,-y
y,z,x
y,-z,-x
z,y,-x
-y,z,-x
-z,-y,-x
-y,-z,x
z,-y,x
-z,y,x
-x,-y,-z
y,-x,-z
x,y,-z
-y,x,-z
-x,y,z
-y,-x,z
x,-y,z
y,x,z
-z,-x,-y
x,-z,-y
z,x,-y
-x,z,-y
-z,x,y
-x,-z,y
z,-x,y
x,z,y
-y,-z,-x
-y,z,x
-z,-y,x
y,-z,x
z,y,x
y,z,-x
-z,y,-x
z,-y,-x

loop_
_atom_site_label
_atom_site_type_symbol
_atom_site_fract_x
_atom_site_fract_y
_atom_site_fract_z
_atom_site_occupancy
_atom_site_U_iso_or_equiv
Si1 Si+4 0 0.1792 0.3694 0.5 0.0
Ag3 Ag+1 0.173 0.173 0.173 0.32 0.0
O3 O-2 0.1126 0.1126 0.338 1 0.0
Ag2 Ag+1 0.2013 0.2013 0.2013 0.59 0.0
O2 O-2 0 0.2995 0.2995 1 0.0
Ag1 Ag+1 0.1839 0 0 0.19 0.0
Al1 Al+3 0 0.1792 0.3694 0.5 0.0
O1 O-2 0 0.2138 0.5 1 0.0
Ag4 Ag+1 0.4308 0.4308 0 0.22 0.0
